data_1566377
loop_
_publ_author_name
'Sharma, Dipesh M.'
'Gouda, Chandrakant'
'Gonnade, Rajesh G.'
'Punji, Benudhar'

_publ_section_title
;
 Room temperature Z-selective hydrogenation of alkynes by hemilabile and
 non-innocent (NNN)Co(ii) catalysts
;
_journal_issue 6
_journal_name_full 'Catalysis Science &amp; Technology'
_journal_page_first 1843
_journal_page_last 1849
_journal_paper_doi 10.1039/D2CY00027J
_journal_volume 12
_journal_year 2022
_chemical_formula_moiety 'C15 H21 Cl2 Co N3'
_chemical_formula_sum 'C15 H21 Cl2 Co N3'
_chemical_formula_weight 373.18
_space_group_crystal_system monoclinic
_space_group_IT_number 14
_space_group_name_Hall '-P 2ybc'
_space_group_name_H-M_alt 'P 1 21/c 1'
_atom_sites_solution_hydrogens geom
_audit_creation_method SHELXL-2018/3
_audit_update_record
;
2021-10-30 deposited with the CCDC.	2022-02-08 downloaded from the CCDC.
;
_cell_angle_alpha 90
_cell_angle_beta 90.490(2)
_cell_angle_gamma 90
_cell_formula_units_Z 8
_cell_length_a 16.6500(9)
_cell_length_b 24.8705(12)
_cell_length_c 7.9667(5)
_cell_measurement_reflns_used 9581
_cell_measurement_temperature 100(2)
_cell_measurement_theta_max 28.65
_cell_measurement_theta_min 2.45
_cell_volume 3298.8(3)
_computing_cell_refinement 'SAINT (Bruker, 2016)'
_computing_data_collection 'APEX3 (Bruker, 2016)'
_computing_data_reduction 'SAINT (Bruker, 2016)'
_computing_molecular_graphics 'Bruker SHELXTL, Mercury 2020.20'
_computing_publication_material 'Bruker SHELXTL'
_computing_structure_refinement 'SHELXL-2018/3 (Sheldrick, 2018)'
_computing_structure_solution 'SHELXT 2014/5 (Sheldrick, 2014)'
_diffrn_ambient_temperature 100(2)
_diffrn_detector 'Photon II CPAD Area Detector'
_diffrn_detector_area_resol_mean 7.39
_diffrn_measured_fraction_theta_full 0.996
_diffrn_measured_fraction_theta_max 0.996
_diffrn_measurement_device '\k-geometry diffractometer'
_diffrn_measurement_device_type 'Bruker D8 VENTURE Kappa Duo PHOTON II CPAD'
_diffrn_measurement_method '\f and \w scans'
_diffrn_radiation_monochromator 'multilayer mirrors'
_diffrn_radiation_type MoK\a
_diffrn_radiation_wavelength 0.71073
_diffrn_reflns_av_R_equivalents 0.0451
_diffrn_reflns_av_unetI/netI 0.0254
_diffrn_reflns_Laue_measured_fraction_full 0.996
_diffrn_reflns_Laue_measured_fraction_max 0.996
_diffrn_reflns_limit_h_max 20
_diffrn_reflns_limit_h_min -20
_diffrn_reflns_limit_k_max 30
_diffrn_reflns_limit_k_min -27
_diffrn_reflns_limit_l_max 9
_diffrn_reflns_limit_l_min -9
_diffrn_reflns_number 49368
_diffrn_reflns_point_group_measured_fraction_full 0.996
_diffrn_reflns_point_group_measured_fraction_max 0.996
_diffrn_reflns_theta_full 25.242
_diffrn_reflns_theta_max 25.998
_diffrn_reflns_theta_min 2.447
_diffrn_source 'micro-focus sealed tube'
_diffrn_source_type 'Incoatech I\mS HB'
_exptl_absorpt_coefficient_mu 1.361
_exptl_absorpt_correction_T_max 0.923
_exptl_absorpt_correction_T_min 0.745
_exptl_absorpt_correction_type multi-scan
_exptl_absorpt_process_details 'SADABS (Bruker. 2016)'
_exptl_crystal_colour colourless
_exptl_crystal_density_diffrn 1.503
_exptl_crystal_description 'thin plate'
_exptl_crystal_F_000 1544
_exptl_crystal_size_max 0.230
_exptl_crystal_size_mid 0.110
_exptl_crystal_size_min 0.060
_refine_diff_density_max 0.502
_refine_diff_density_min -0.703
_refine_diff_density_rms 0.082
_refine_ls_extinction_method none
_refine_ls_goodness_of_fit_ref 1.132
_refine_ls_hydrogen_treatment constr
_refine_ls_matrix_type full
_refine_ls_number_parameters 384
_refine_ls_number_reflns 6459
_refine_ls_number_restraints 0
_refine_ls_restrained_S_all 1.132
_refine_ls_R_factor_all 0.0481
_refine_ls_R_factor_gt 0.0439
_refine_ls_shift/su_max 0.002
_refine_ls_shift/su_mean 0.000
_refine_ls_structure_factor_coef Fsqd
_refine_ls_weighting_details 'w=1/[\s^2^(Fo^2^)+(0.0027P)^2^+12.0193P] where P=(Fo^2^+2Fc^2^)/3'
_refine_ls_weighting_scheme calc
_refine_ls_wR_factor_gt 0.0834
_refine_ls_wR_factor_ref 0.0855
_reflns_Friedel_coverage 0.000
_reflns_number_gt 5975
_reflns_number_total 6459
_reflns_threshold_expression 'I > 2\s(I)'
_cod_data_source_file d2cy00027j2.cif
_cod_data_source_block 2a
_cod_depositor_comments 'Adding full bibliography for 1566376--1566377.cif.'
_cod_original_sg_symbol_H-M 'P 21/c'
_cod_database_code 1566377
_shelx_shelxl_version_number 2018/3
_shelx_space_group_comment
;
The symmetry employed for this shelxl refinement is uniquely defined
by the following loop, which should always be used as a source of
symmetry information in preference to the above space-group names.
They are only intended as comments.
;
_shelx_estimated_absorpt_t_min 0.745
_shelx_estimated_absorpt_t_max 0.923

loop_
_space_group_symop_operation_xyz
'x, y, z'
'-x, y+1/2, -z+1/2'
'-x, -y, -z'
'x, -y-1/2, z-1/2'

loop_
_atom_site_label
_atom_site_type_symbol
_atom_site_fract_x
_atom_site_fract_y
_atom_site_fract_z
_atom_site_U_iso_or_equiv
_atom_site_adp_type
_atom_site_occupancy
_atom_site_site_symmetry_order
_atom_site_calc_flag
_atom_site_refinement_flags_posn
_atom_site_refinement_flags_adp
_atom_site_refinement_flags_occupancy
_atom_site_disorder_assembly
_atom_site_disorder_group
Co1 Co 0.83533(3) 0.62765(2) 0.27866(6) 0.00991(11) Uani 1 1 d . . . . .
Cl1 Cl 0.86987(5) 0.70199(3) 0.11536(12) 0.01597(19) Uani 1 1 d . . . . .
Cl2 Cl 0.88102(5) 0.55856(3) 0.11075(12) 0.01584(19) Uani 1 1 d . . . . .
N1 N 0.78546(17) 0.68523(12) 0.4598(4) 0.0117(6) Uani 1 1 d . . . . .
H1 H 0.818819 0.718666 0.461652 0.014 Uiso 1 1 calc R U . . .
N2 N 0.71110(17) 0.61632(12) 0.2493(4) 0.0112(6) Uani 1 1 d . . . . .
N3 N 0.88280(18) 0.59344(12) 0.5086(4) 0.0125(6) Uani 1 1 d . . . . .
C1 C 0.7051(2) 0.69789(14) 0.4065(5) 0.0126(7) Uani 1 1 d . . . . .
C2 C 0.6645(2) 0.74361(14) 0.4512(5) 0.0138(7) Uani 1 1 d . . . . .
H2 H 0.690336 0.769981 0.518903 0.017 Uiso 1 1 calc R U . . .
C3 C 0.5843(2) 0.75166(15) 0.3970(5) 0.0156(8) Uani 1 1 d . . . . .
H3 H 0.557460 0.784003 0.426098 0.019 Uiso 1 1 calc R U . . .
C4 C 0.5447(2) 0.71385(15) 0.3035(5) 0.0153(8) Uani 1 1 d . . . . .
H4 H 0.490385 0.719596 0.270813 0.018 Uiso 1 1 calc R U . . .
C5 C 0.5847(2) 0.66597(15) 0.2551(5) 0.0129(7) Uani 1 1 d . . . . .
C6 C 0.5486(2) 0.62453(15) 0.1593(5) 0.0162(8) Uani 1 1 d . . . . .
H6 H 0.493719 0.627159 0.126809 0.019 Uiso 1 1 calc R U . . .
C7 C 0.5928(2) 0.58064(15) 0.1135(5) 0.0169(8) Uani 1 1 d . . . . .
H7 H 0.568565 0.551800 0.053500 0.020 Uiso 1 1 calc R U . . .
C8 C 0.6755(2) 0.57900(14) 0.1571(5) 0.0140(7) Uani 1 1 d . . . . .
H8 H 0.706737 0.549661 0.118169 0.017 Uiso 1 1 calc R U . . .
C9 C 0.6663(2) 0.65923(14) 0.3038(4) 0.0120(7) Uani 1 1 d . . . . .
C10 C 0.7876(2) 0.65930(15) 0.6279(5) 0.0151(8) Uani 1 1 d . . . . .
H10A H 0.743722 0.632622 0.636828 0.018 Uiso 1 1 calc R U . . .
H10B H 0.780444 0.686679 0.716719 0.018 Uiso 1 1 calc R U . . .
C11 C 0.8682(2) 0.63183(15) 0.6489(5) 0.0145(7) Uani 1 1 d . . . . .
H11A H 0.911285 0.659243 0.651446 0.017 Uiso 1 1 calc R U . . .
H11B H 0.869588 0.612199 0.756970 0.017 Uiso 1 1 calc R U . . .
C12 C 0.9698(2) 0.58015(16) 0.4983(5) 0.0171(8) Uani 1 1 d . . . . .
H12A H 0.976433 0.547040 0.430844 0.021 Uiso 1 1 calc R U . . .
H12B H 0.990864 0.572808 0.612648 0.021 Uiso 1 1 calc R U . . .
C13 C 1.0186(2) 0.62490(16) 0.4204(5) 0.0195(8) Uani 1 1 d . . . . .
H13A H 0.999044 0.631655 0.305903 0.029 Uiso 1 1 calc R U . . .
H13B H 1.075233 0.614348 0.417174 0.029 Uiso 1 1 calc R U . . .
H13C H 1.012935 0.657665 0.487579 0.029 Uiso 1 1 calc R U . . .
C14 C 0.8351(2) 0.54306(15) 0.5288(5) 0.0175(8) Uani 1 1 d . . . . .
H14A H 0.843780 0.520336 0.428497 0.021 Uiso 1 1 calc R U . . .
H14B H 0.777500 0.552848 0.530203 0.021 Uiso 1 1 calc R U . . .
C15 C 0.8533(3) 0.50918(16) 0.6845(5) 0.0223(9) Uani 1 1 d . . . . .
H15A H 0.910258 0.499321 0.686091 0.033 Uiso 1 1 calc R U . . .
H15B H 0.820399 0.476495 0.681807 0.033 Uiso 1 1 calc R U . . .
H15C H 0.840788 0.529977 0.785421 0.033 Uiso 1 1 calc R U . . .
Co1' Co 0.33079(3) 0.87100(2) 0.31402(6) 0.01049(11) Uani 1 1 d . . . . .
Cl1' Cl 0.36793(5) 0.79799(4) 0.48392(12) 0.01739(19) Uani 1 1 d . . . . .
Cl2' Cl 0.37508(5) 0.94116(3) 0.48160(12) 0.01655(19) Uani 1 1 d . . . . .
N1' N 0.28080(17) 0.81207(12) 0.1356(4) 0.0118(6) Uani 1 1 d . . . . .
H1' H 0.314843 0.778951 0.134882 0.014 Uiso 1 1 calc R U . . .
N2' N 0.20670(18) 0.88272(12) 0.3354(4) 0.0118(6) Uani 1 1 d . . . . .
N3' N 0.37951(18) 0.90241(12) 0.0850(4) 0.0133(6) Uani 1 1 d . . . . .
C1' C 0.2012(2) 0.79905(14) 0.1892(4) 0.0115(7) Uani 1 1 d . . . . .
C2' C 0.1614(2) 0.75228(14) 0.1497(5) 0.0141(7) Uani 1 1 d . . . . .
H2' H 0.187433 0.725300 0.085658 0.017 Uiso 1 1 calc R U . . .
C3' C 0.0821(2) 0.74426(15) 0.2037(5) 0.0146(8) Uani 1 1 d . . . . .
H3' H 0.055528 0.711510 0.177077 0.018 Uiso 1 1 calc R U . . .
C4' C 0.0423(2) 0.78264(15) 0.2940(5) 0.0135(7) Uani 1 1 d . . . . .
H4' H -0.011523 0.776764 0.327918 0.016 Uiso 1 1 calc R U . . .
C5' C 0.0820(2) 0.83112(14) 0.3362(4) 0.0115(7) Uani 1 1 d . . . . .
C6' C 0.0456(2) 0.87341(15) 0.4286(5) 0.0144(7) Uani 1 1 d . . . . .
H6' H -0.008650 0.870457 0.463114 0.017 Uiso 1 1 calc R U . . .
C7' C 0.0892(2) 0.91828(15) 0.4672(5) 0.0159(8) Uani 1 1 d . . . . .
H7' H 0.064789 0.947474 0.524192 0.019 Uiso 1 1 calc R U . . .
C8' C 0.1710(2) 0.92101(14) 0.4218(5) 0.0145(7) Uani 1 1 d . . . . .
H8' H 0.201381 0.951609 0.454774 0.017 Uiso 1 1 calc R U . . .
C9' C 0.1627(2) 0.83867(14) 0.2876(4) 0.0102(7) Uani 1 1 d . . . . .
C10' C 0.2820(2) 0.83799(15) -0.0318(5) 0.0147(8) Uani 1 1 d . . . . .
H10C H 0.239245 0.865542 -0.039833 0.018 Uiso 1 1 calc R U . . .
H10D H 0.272549 0.810836 -0.120689 0.018 Uiso 1 1 calc R U . . .
C11' C 0.3630(2) 0.86369(15) -0.0540(5) 0.0174(8) Uani 1 1 d . . . . .
H11C H 0.405036 0.835551 -0.054835 0.021 Uiso 1 1 calc R U . . .
H11D H 0.364408 0.882791 -0.162957 0.021 Uiso 1 1 calc R U . . .
C12' C 0.4676(2) 0.91167(15) 0.1034(5) 0.0169(8) Uani 1 1 d . . . . .
H12C H 0.476395 0.944617 0.170872 0.020 Uiso 1 1 calc R U . . .
H12D H 0.490543 0.917983 -0.009076 0.020 Uiso 1 1 calc R U . . .
C13' C 0.5123(2) 0.86536(17) 0.1863(5) 0.0219(9) Uani 1 1 d . . . . .
H13D H 0.490837 0.859282 0.298844 0.033 Uiso 1 1 calc R U . . .
H13E H 0.569563 0.874178 0.194800 0.033 Uiso 1 1 calc R U . . .
H13F H 0.505360 0.832759 0.118619 0.033 Uiso 1 1 calc R U . . .
C14' C 0.3384(2) 0.95489(15) 0.0558(5) 0.0174(8) Uani 1 1 d . . . . .
H14C H 0.343406 0.976605 0.159540 0.021 Uiso 1 1 calc R U . . .
H14D H 0.280495 0.947768 0.037164 0.021 Uiso 1 1 calc R U . . .
C15' C 0.3686(3) 0.98837(16) -0.0897(5) 0.0243(9) Uani 1 1 d . . . . .
H15D H 0.426263 0.995047 -0.075164 0.036 Uiso 1 1 calc R U . . .
H15E H 0.339849 1.022741 -0.092935 0.036 Uiso 1 1 calc R U . . .
H15F H 0.359260 0.968963 -0.195160 0.036 Uiso 1 1 calc R U . . .

loop_
_atom_site_aniso_label
_atom_site_aniso_U_11
_atom_site_aniso_U_22
_atom_site_aniso_U_33
_atom_site_aniso_U_23
_atom_site_aniso_U_13
_atom_site_aniso_U_12
Co1 0.0098(2) 0.0077(2) 0.0122(2) -0.00016(19) -0.00039(18) -0.00040(18)
Cl1 0.0147(4) 0.0111(4) 0.0221(5) 0.0045(3) 0.0032(4) 0.0020(3)
Cl2 0.0170(4) 0.0113(4) 0.0193(5) -0.0036(3) 0.0039(4) -0.0007(3)
N1 0.0089(14) 0.0120(15) 0.0142(16) 0.0005(12) -0.0035(12) -0.0037(12)
N2 0.0119(14) 0.0085(14) 0.0131(15) 0.0012(11) 0.0015(12) -0.0003(11)
N3 0.0102(15) 0.0112(15) 0.0162(16) 0.0015(12) -0.0019(12) 0.0003(12)
C1 0.0129(17) 0.0116(17) 0.0133(18) 0.0044(14) 0.0005(14) 0.0000(14)
C2 0.0166(17) 0.0104(17) 0.0143(18) -0.0010(14) 0.0004(15) -0.0002(14)
C3 0.0177(18) 0.0132(18) 0.0158(19) 0.0008(15) 0.0020(15) 0.0051(15)
C4 0.0102(17) 0.0193(19) 0.0164(19) 0.0050(15) 0.0004(15) 0.0036(14)
C5 0.0115(17) 0.0140(17) 0.0132(18) 0.0027(14) 0.0026(14) -0.0025(14)
C6 0.0122(17) 0.0189(19) 0.0176(19) 0.0020(16) -0.0021(15) -0.0060(15)
C7 0.0176(19) 0.0121(18) 0.021(2) -0.0001(15) -0.0055(16) -0.0055(14)
C8 0.0166(18) 0.0083(16) 0.0171(19) -0.0012(14) 0.0001(15) -0.0026(14)
C9 0.0151(17) 0.0111(17) 0.0099(17) 0.0022(13) 0.0012(15) 0.0003(14)
C10 0.0146(18) 0.0187(19) 0.0119(18) -0.0009(15) 0.0007(15) -0.0003(15)
C11 0.0159(18) 0.0117(17) 0.0158(18) -0.0007(15) -0.0040(15) -0.0004(15)
C12 0.0145(18) 0.018(2) 0.019(2) -0.0003(16) -0.0046(15) 0.0053(15)
C13 0.0146(18) 0.022(2) 0.022(2) -0.0020(17) -0.0013(15) 0.0001(16)
C14 0.024(2) 0.0110(18) 0.0170(19) -0.0002(15) -0.0030(16) -0.0057(16)
C15 0.030(2) 0.019(2) 0.018(2) 0.0079(16) -0.0037(17) -0.0028(17)
Co1' 0.0095(2) 0.0083(2) 0.0136(2) 0.00006(19) -0.00043(18) -0.00049(19)
Cl1' 0.0161(4) 0.0123(4) 0.0237(5) 0.0042(4) -0.0035(4) -0.0026(3)
Cl2' 0.0169(4) 0.0121(4) 0.0205(5) -0.0027(3) -0.0048(4) -0.0014(3)
N1' 0.0095(14) 0.0083(14) 0.0177(16) -0.0023(12) 0.0022(12) 0.0029(11)
N2' 0.0142(15) 0.0089(14) 0.0122(15) 0.0003(12) -0.0021(12) 0.0001(12)
N3' 0.0098(14) 0.0119(15) 0.0183(16) -0.0001(13) -0.0010(12) 0.0009(12)
C1' 0.0107(16) 0.0117(17) 0.0119(17) -0.0010(14) -0.0033(14) 0.0011(13)
C2' 0.0164(18) 0.0103(17) 0.0158(19) -0.0021(14) -0.0002(15) -0.0002(15)
C3' 0.0179(18) 0.0125(18) 0.0134(19) 0.0013(15) -0.0021(15) -0.0048(14)
C4' 0.0104(17) 0.0151(18) 0.0149(18) 0.0037(15) -0.0019(14) -0.0038(14)
C5' 0.0115(17) 0.0125(17) 0.0105(17) 0.0024(14) -0.0034(14) 0.0012(14)
C6' 0.0106(17) 0.0171(18) 0.0155(18) 0.0010(15) -0.0005(14) 0.0030(14)
C7' 0.0166(19) 0.0113(18) 0.020(2) -0.0018(15) 0.0000(16) 0.0043(14)
C8' 0.0145(18) 0.0109(17) 0.0180(18) 0.0018(14) 0.0008(15) -0.0002(14)
C9' 0.0112(16) 0.0071(16) 0.0122(17) 0.0021(13) -0.0050(14) -0.0010(13)
C10' 0.0165(18) 0.0130(18) 0.0146(19) -0.0030(15) -0.0008(15) 0.0008(14)
C11' 0.0191(19) 0.0178(19) 0.0153(19) -0.0015(16) 0.0015(15) 0.0028(16)
C12' 0.0128(18) 0.0168(19) 0.021(2) -0.0019(16) 0.0040(15) -0.0042(15)
C13' 0.0143(18) 0.028(2) 0.024(2) -0.0013(18) 0.0028(16) 0.0030(16)
C14' 0.0168(18) 0.0142(18) 0.021(2) 0.0033(15) 0.0034(16) 0.0037(15)
C15' 0.027(2) 0.018(2) 0.029(2) 0.0050(17) 0.0073(19) 0.0013(17)

loop_
_atom_type_symbol
_atom_type_description
_atom_type_scat_dispersion_real
_atom_type_scat_dispersion_imag
_atom_type_scat_source
C C 0.0033 0.0016 'International Tables Vol C Tables 4.2.6.8 and 6.1.1.4'
H H 0.0000 0.0000 'International Tables Vol C Tables 4.2.6.8 and 6.1.1.4'
N N 0.0061 0.0033 'International Tables Vol C Tables 4.2.6.8 and 6.1.1.4'
Cl Cl 0.1484 0.1585 'International Tables Vol C Tables 4.2.6.8 and 6.1.1.4'
Co Co 0.3494 0.9721 'International Tables Vol C Tables 4.2.6.8 and 6.1.1.4'

loop_
_geom_angle_atom_site_label_1
_geom_angle_atom_site_label_2
_geom_angle_atom_site_label_3
_geom_angle
_geom_angle_site_symmetry_1
_geom_angle_site_symmetry_3
_geom_angle_publ_flag
N2 Co1 N3 113.21(11) . . ?
N2 Co1 N1 77.49(11) . . ?
N3 Co1 N1 80.67(11) . . ?
N2 Co1 Cl2 99.48(9) . . ?
N3 Co1 Cl2 94.48(9) . . ?
N1 Co1 Cl2 172.55(8) . . ?
N2 Co1 Cl1 106.94(8) . . ?
N3 Co1 Cl1 133.88(9) . . ?
N1 Co1 Cl1 86.91(8) . . ?
Cl2 Co1 Cl1 100.51(4) . . ?
C1 N1 C10 112.1(3) . . ?
C1 N1 Co1 107.8(2) . . ?
C10 N1 Co1 107.6(2) . . ?
C1 N1 H1 109.8 . . ?
C10 N1 H1 109.8 . . ?
Co1 N1 H1 109.8 . . ?
C8 N2 C9 118.6(3) . . ?
C8 N2 Co1 126.4(2) . . ?
C9 N2 Co1 113.4(2) . . ?
C12 N3 C11 110.4(3) . . ?
C12 N3 C14 109.8(3) . . ?
C11 N3 C14 111.5(3) . . ?
C12 N3 Co1 112.9(2) . . ?
C11 N3 Co1 108.8(2) . . ?
C14 N3 Co1 103.3(2) . . ?
C2 C1 C9 119.3(3) . . ?
C2 C1 N1 124.5(3) . . ?
C9 C1 N1 116.2(3) . . ?
C1 C2 C3 120.3(3) . . ?
C1 C2 H2 119.9 . . ?
C3 C2 H2 119.9 . . ?
C4 C3 C2 121.3(3) . . ?
C4 C3 H3 119.4 . . ?
C2 C3 H3 119.4 . . ?
C3 C4 C5 120.0(3) . . ?
C3 C4 H4 120.0 . . ?
C5 C4 H4 120.0 . . ?
C6 C5 C4 124.1(3) . . ?
C6 C5 C9 117.6(3) . . ?
C4 C5 C9 118.4(3) . . ?
C7 C6 C5 119.9(3) . . ?
C7 C6 H6 120.0 . . ?
C5 C6 H6 120.0 . . ?
C6 C7 C8 118.8(3) . . ?
C6 C7 H7 120.6 . . ?
C8 C7 H7 120.6 . . ?
N2 C8 C7 123.1(3) . . ?
N2 C8 H8 118.4 . . ?
C7 C8 H8 118.4 . . ?
N2 C9 C1 117.6(3) . . ?
N2 C9 C5 121.8(3) . . ?
C1 C9 C5 120.6(3) . . ?
N1 C10 C11 108.1(3) . . ?
N1 C10 H10A 110.1 . . ?
C11 C10 H10A 110.1 . . ?
N1 C10 H10B 110.1 . . ?
C11 C10 H10B 110.1 . . ?
H10A C10 H10B 108.4 . . ?
N3 C11 C10 110.9(3) . . ?
N3 C11 H11A 109.5 . . ?
C10 C11 H11A 109.5 . . ?
N3 C11 H11B 109.5 . . ?
C10 C11 H11B 109.5 . . ?
H11A C11 H11B 108.1 . . ?
N3 C12 C13 112.6(3) . . ?
N3 C12 H12A 109.1 . . ?
C13 C12 H12A 109.1 . . ?
N3 C12 H12B 109.1 . . ?
C13 C12 H12B 109.1 . . ?
H12A C12 H12B 107.8 . . ?
C12 C13 H13A 109.5 . . ?
C12 C13 H13B 109.5 . . ?
H13A C13 H13B 109.5 . . ?
C12 C13 H13C 109.5 . . ?
H13A C13 H13C 109.5 . . ?
H13B C13 H13C 109.5 . . ?
N3 C14 C15 116.7(3) . . ?
N3 C14 H14A 108.1 . . ?
C15 C14 H14A 108.1 . . ?
N3 C14 H14B 108.1 . . ?
C15 C14 H14B 108.1 . . ?
H14A C14 H14B 107.3 . . ?
C14 C15 H15A 109.5 . . ?
C14 C15 H15B 109.5 . . ?
H15A C15 H15B 109.5 . . ?
C14 C15 H15C 109.5 . . ?
H15A C15 H15C 109.5 . . ?
H15B C15 H15C 109.5 . . ?
N2' Co1' N3' 113.46(12) . . ?
N2' Co1' N1' 77.13(11) . . ?
N3' Co1' N1' 80.63(11) . . ?
N2' Co1' Cl2' 99.08(9) . . ?
N3' Co1' Cl2' 95.45(9) . . ?
N1' Co1' Cl2' 172.75(8) . . ?
N2' Co1' Cl1' 108.43(9) . . ?
N3' Co1' Cl1' 132.20(9) . . ?
N1' Co1' Cl1' 87.34(8) . . ?
Cl2' Co1' Cl1' 99.77(4) . . ?
C1' N1' C10' 112.8(3) . . ?
C1' N1' Co1' 107.7(2) . . ?
C10' N1' Co1' 106.5(2) . . ?
C1' N1' H1' 109.9 . . ?
C10' N1' H1' 109.9 . . ?
Co1' N1' H1' 109.9 . . ?
C8' N2' C9' 118.7(3) . . ?
C8' N2' Co1' 126.3(3) . . ?
C9' N2' Co1' 113.0(2) . . ?
C12' N3' C14' 109.3(3) . . ?
C12' N3' C11' 110.4(3) . . ?
C14' N3' C11' 111.6(3) . . ?
C12' N3' Co1' 110.5(2) . . ?
C14' N3' Co1' 105.9(2) . . ?
C11' N3' Co1' 109.1(2) . . ?
C2' C1' C9' 119.7(3) . . ?
C2' C1' N1' 124.7(3) . . ?
C9' C1' N1' 115.6(3) . . ?
C1' C2' C3' 120.2(3) . . ?
C1' C2' H2' 119.9 . . ?
C3' C2' H2' 119.9 . . ?
C4' C3' C2' 121.4(3) . . ?
C4' C3' H3' 119.3 . . ?
C2' C3' H3' 119.3 . . ?
C3' C4' C5' 119.5(3) . . ?
C3' C4' H4' 120.3 . . ?
C5' C4' H4' 120.3 . . ?
C9' C5' C4' 119.4(3) . . ?
C9' C5' C6' 117.0(3) . . ?
C4' C5' C6' 123.6(3) . . ?
C7' C6' C5' 119.5(3) . . ?
C7' C6' H6' 120.2 . . ?
C5' C6' H6' 120.2 . . ?
C6' C7' C8' 119.6(3) . . ?
C6' C7' H7' 120.2 . . ?
C8' C7' H7' 120.2 . . ?
N2' C8' C7' 122.6(3) . . ?
N2' C8' H8' 118.7 . . ?
C7' C8' H8' 118.7 . . ?
N2' C9' C5' 122.5(3) . . ?
N2' C9' C1' 117.8(3) . . ?
C5' C9' C1' 119.7(3) . . ?
N1' C10' C11' 108.1(3) . . ?
N1' C10' H10C 110.1 . . ?
C11' C10' H10C 110.1 . . ?
N1' C10' H10D 110.1 . . ?
C11' C10' H10D 110.1 . . ?
H10C C10' H10D 108.4 . . ?
N3' C11' C10' 110.3(3) . . ?
N3' C11' H11C 109.6 . . ?
C10' C11' H11C 109.6 . . ?
N3' C11' H11D 109.6 . . ?
C10' C11' H11D 109.6 . . ?
H11C C11' H11D 108.1 . . ?
N3' C12' C13' 113.8(3) . . ?
N3' C12' H12C 108.8 . . ?
C13' C12' H12C 108.8 . . ?
N3' C12' H12D 108.8 . . ?
C13' C12' H12D 108.8 . . ?
H12C C12' H12D 107.7 . . ?
C12' C13' H13D 109.5 . . ?
C12' C13' H13E 109.5 . . ?
H13D C13' H13E 109.5 . . ?
C12' C13' H13F 109.5 . . ?
H13D C13' H13F 109.5 . . ?
H13E C13' H13F 109.5 . . ?
N3' C14' C15' 116.4(3) . . ?
N3' C14' H14C 108.2 . . ?
C15' C14' H14C 108.2 . . ?
N3' C14' H14D 108.2 . . ?
C15' C14' H14D 108.2 . . ?
H14C C14' H14D 107.3 . . ?
C14' C15' H15D 109.5 . . ?
C14' C15' H15E 109.5 . . ?
H15D C15' H15E 109.5 . . ?
C14' C15' H15F 109.5 . . ?
H15D C15' H15F 109.5 . . ?
H15E C15' H15F 109.5 . . ?

loop_
_geom_bond_atom_site_label_1
_geom_bond_atom_site_label_2
_geom_bond_distance
_geom_bond_site_symmetry_2
_geom_bond_publ_flag
Co1 N2 2.099(3) . ?
Co1 N3 2.163(3) . ?
Co1 N1 2.201(3) . ?
Co1 Cl2 2.3103(10) . ?
Co1 Cl1 2.3355(10) . ?
N1 C1 1.435(4) . ?
N1 C10 1.487(5) . ?
N1 H1 1.0000 . ?
N2 C8 1.321(5) . ?
N2 C9 1.375(5) . ?
N3 C12 1.490(5) . ?
N3 C11 1.492(5) . ?
N3 C14 1.493(5) . ?
C1 C2 1.371(5) . ?
C1 C9 1.415(5) . ?
C2 C3 1.414(5) . ?
C2 H2 0.9500 . ?
C3 C4 1.366(5) . ?
C3 H3 0.9500 . ?
C4 C5 1.419(5) . ?
C4 H4 0.9500 . ?
C5 C6 1.414(5) . ?
C5 C9 1.420(5) . ?
C6 C7 1.368(5) . ?
C6 H6 0.9500 . ?
C7 C8 1.417(5) . ?
C7 H7 0.9500 . ?
C8 H8 0.9500 . ?
C10 C11 1.513(5) . ?
C10 H10A 0.9900 . ?
C10 H10B 0.9900 . ?
C11 H11A 0.9900 . ?
C11 H11B 0.9900 . ?
C12 C13 1.513(5) . ?
C12 H12A 0.9900 . ?
C12 H12B 0.9900 . ?
C13 H13A 0.9800 . ?
C13 H13B 0.9800 . ?
C13 H13C 0.9800 . ?
C14 C15 1.528(5) . ?
C14 H14A 0.9900 . ?
C14 H14B 0.9900 . ?
C15 H15A 0.9800 . ?
C15 H15B 0.9800 . ?
C15 H15C 0.9800 . ?
Co1' N2' 2.095(3) . ?
Co1' N3' 2.150(3) . ?
Co1' N1' 2.200(3) . ?
Co1' Cl2' 2.3139(10) . ?
Co1' Cl1' 2.3445(10) . ?
N1' C1' 1.432(4) . ?
N1' C10' 1.482(5) . ?
N1' H1' 1.0000 . ?
N2' C8' 1.320(5) . ?
N2' C9' 1.370(4) . ?
N3' C12' 1.491(4) . ?
N3' C14' 1.491(5) . ?
N3' C11' 1.492(5) . ?
C1' C2' 1.375(5) . ?
C1' C9' 1.416(5) . ?
C2' C3' 1.406(5) . ?
C2' H2' 0.9500 . ?
C3' C4' 1.369(5) . ?
C3' H3' 0.9500 . ?
C4' C5' 1.414(5) . ?
C4' H4' 0.9500 . ?
C5' C9' 1.414(5) . ?
C5' C6' 1.422(5) . ?
C6' C7' 1.365(5) . ?
C6' H6' 0.9500 . ?
C7' C8' 1.412(5) . ?
C7' H7' 0.9500 . ?
C8' H8' 0.9500 . ?
C10' C11' 1.503(5) . ?
C10' H10C 0.9900 . ?
C10' H10D 0.9900 . ?
C11' H11C 0.9900 . ?
C11' H11D 0.9900 . ?
C12' C13' 1.519(5) . ?
C12' H12C 0.9900 . ?
C12' H12D 0.9900 . ?
C13' H13D 0.9800 . ?
C13' H13E 0.9800 . ?
C13' H13F 0.9800 . ?
C14' C15' 1.517(5) . ?
C14' H14C 0.9900 . ?
C14' H14D 0.9900 . ?
C15' H15D 0.9800 . ?
C15' H15E 0.9800 . ?
C15' H15F 0.9800 . ?

loop_
_geom_torsion_atom_site_label_1
_geom_torsion_atom_site_label_2
_geom_torsion_atom_site_label_3
_geom_torsion_atom_site_label_4
_geom_torsion
_geom_torsion_site_symmetry_1
_geom_torsion_site_symmetry_2
_geom_torsion_site_symmetry_3
_geom_torsion_site_symmetry_4
_geom_torsion_publ_flag
C10 N1 C1 C2 84.1(4) . . . . ?
Co1 N1 C1 C2 -157.7(3) . . . . ?
C10 N1 C1 C9 -94.6(4) . . . . ?
Co1 N1 C1 C9 23.6(4) . . . . ?
C9 C1 C2 C3 0.8(5) . . . . ?
N1 C1 C2 C3 -177.8(3) . . . . ?
C1 C2 C3 C4 1.9(6) . . . . ?
C2 C3 C4 C5 -1.7(6) . . . . ?
C3 C4 C5 C6 179.7(4) . . . . ?
C3 C4 C5 C9 -1.1(5) . . . . ?
C4 C5 C6 C7 177.6(4) . . . . ?
C9 C5 C6 C7 -1.6(5) . . . . ?
C5 C6 C7 C8 -2.9(6) . . . . ?
C9 N2 C8 C7 -0.9(5) . . . . ?
Co1 N2 C8 C7 -165.7(3) . . . . ?
C6 C7 C8 N2 4.4(6) . . . . ?
C8 N2 C9 C1 178.2(3) . . . . ?
Co1 N2 C9 C1 -15.1(4) . . . . ?
C8 N2 C9 C5 -3.9(5) . . . . ?
Co1 N2 C9 C5 162.8(3) . . . . ?
C2 C1 C9 N2 174.3(3) . . . . ?
N1 C1 C9 N2 -6.9(5) . . . . ?
C2 C1 C9 C5 -3.6(5) . . . . ?
N1 C1 C9 C5 175.1(3) . . . . ?
C6 C5 C9 N2 5.2(5) . . . . ?
C4 C5 C9 N2 -174.1(3) . . . . ?
C6 C5 C9 C1 -177.0(3) . . . . ?
C4 C5 C9 C1 3.7(5) . . . . ?
C1 N1 C10 C11 162.1(3) . . . . ?
Co1 N1 C10 C11 43.8(3) . . . . ?
C12 N3 C11 C10 161.8(3) . . . . ?
C14 N3 C11 C10 -75.9(4) . . . . ?
Co1 N3 C11 C10 37.4(3) . . . . ?
N1 C10 C11 N3 -55.4(4) . . . . ?
C11 N3 C12 C13 -76.2(4) . . . . ?
C14 N3 C12 C13 160.5(3) . . . . ?
Co1 N3 C12 C13 45.8(4) . . . . ?
C12 N3 C14 C15 60.4(4) . . . . ?
C11 N3 C14 C15 -62.2(4) . . . . ?
Co1 N3 C14 C15 -178.9(3) . . . . ?
C10' N1' C1' C2' 86.4(4) . . . . ?
Co1' N1' C1' C2' -156.5(3) . . . . ?
C10' N1' C1' C9' -92.6(4) . . . . ?
Co1' N1' C1' C9' 24.5(4) . . . . ?
C9' C1' C2' C3' 1.3(5) . . . . ?
N1' C1' C2' C3' -177.7(3) . . . . ?
C1' C2' C3' C4' 1.0(6) . . . . ?
C2' C3' C4' C5' -1.0(5) . . . . ?
C3' C4' C5' C9' -1.3(5) . . . . ?
C3' C4' C5' C6' 179.6(3) . . . . ?
C9' C5' C6' C7' -0.7(5) . . . . ?
C4' C5' C6' C7' 178.4(4) . . . . ?
C5' C6' C7' C8' -3.0(6) . . . . ?
C9' N2' C8' C7' 0.2(5) . . . . ?
Co1' N2' C8' C7' -162.7(3) . . . . ?
C6' C7' C8' N2' 3.4(6) . . . . ?
C8' N2' C9' C5' -4.1(5) . . . . ?
Co1' N2' C9' C5' 160.9(3) . . . . ?
C8' N2' C9' C1' 177.5(3) . . . . ?
Co1' N2' C9' C1' -17.5(4) . . . . ?
C4' C5' C9' N2' -174.8(3) . . . . ?
C6' C5' C9' N2' 4.3(5) . . . . ?
C4' C5' C9' C1' 3.6(5) . . . . ?
C6' C5' C9' C1' -177.3(3) . . . . ?
C2' C1' C9' N2' 174.9(3) . . . . ?
N1' C1' C9' N2' -6.1(5) . . . . ?
C2' C1' C9' C5' -3.6(5) . . . . ?
N1' C1' C9' C5' 175.5(3) . . . . ?
C1' N1' C10' C11' 164.2(3) . . . . ?
Co1' N1' C10' C11' 46.3(3) . . . . ?
C12' N3' C11' C10' 158.1(3) . . . . ?
C14' N3' C11' C10' -80.2(4) . . . . ?
Co1' N3' C11' C10' 36.5(3) . . . . ?
N1' C10' C11' N3' -56.6(4) . . . . ?
C14' N3' C12' C13' 161.9(3) . . . . ?
C11' N3' C12' C13' -75.1(4) . . . . ?
Co1' N3' C12' C13' 45.7(4) . . . . ?
C12' N3' C14' C15' 54.7(4) . . . . ?
C11' N3' C14' C15' -67.7(4) . . . . ?
Co1' N3' C14' C15' 173.7(3) . . . . ?
